data_7227509
loop_
_publ_author_name
'Aubert, E.'
'Abboud, M.'
'Doudouh, A.'
'Durand, P.'
'Peluso, P.'
'Ligresti, A.'
'Vigolo, B.'
'Cossu, S.'
'Pale, P.'
'Mamane, V.'

_publ_section_title
;
 Silver(i) coordination polymers with
 3,3&#x2032;,5,5&#x2032;-tetrasubstituted 4,4&#x2032;-bipyridine ligands:
 towards new porous chiral materials
;
_journal_issue 12
_journal_name_full 'RSC Adv.'
_journal_page_first 7358
_journal_paper_doi 10.1039/C6RA28197D
_journal_volume 7
_journal_year 2017
_chemical_formula_moiety 'C10 H6 Ag Br2 I2 N3 O4'
_chemical_formula_sum 'C10 H6 Ag Br2 I2 N3 O4'
_chemical_formula_weight 753.67
_chemical_name_systematic
;
 ?
;
_space_group_IT_number 15
_symmetry_cell_setting monoclinic
_symmetry_space_group_name_Hall '-C 2yc'
_symmetry_space_group_name_H-M 'C 1 2/c 1'
_atom_sites_solution_hydrogens mixed
_atom_sites_solution_primary direct
_atom_sites_solution_secondary difmap
_audit_creation_method SHELXL-97
_audit_update_record
;
2015-11-30 deposited with the CCDC.
2017-01-15 downloaded from the CCDC.
;
_cell_angle_alpha 90.00
_cell_angle_beta 107.285(3)
_cell_angle_gamma 90.00
_cell_formula_units_Z 8
_cell_length_a 21.9475(6)
_cell_length_b 7.8051(2)
_cell_length_c 19.9629(5)
_cell_measurement_reflns_used 15473
_cell_measurement_temperature 110(2)
_cell_measurement_theta_max 76.2809
_cell_measurement_theta_min 4.1638
_cell_volume 3265.26(16)
_computing_cell_refinement
;
CrysAlisPro, Oxford Diffraction Ltd.,
Version 1.171.34.44 (release 25-10-2010 CrysAlis171 .NET)
(compiled Oct 25 2010,18:11:34)
;
_computing_data_collection
;
CrysAlisPro, Oxford Diffraction Ltd.,
Version 1.171.34.44 (release 25-10-2010 CrysAlis171 .NET)
(compiled Oct 25 2010,18:11:34)
;
_computing_data_reduction
;
CrysAlisPro, Oxford Diffraction Ltd.,
Version 1.171.34.44 (release 25-10-2010 CrysAlis171 .NET)
(compiled Oct 25 2010,18:11:34)
;
_computing_structure_refinement 'SHELXL-97 (Sheldrick, 1997)'
_computing_structure_solution 'SIR_92 (Altomare et al., 1994)'
_diffrn_ambient_temperature 110(2)
_diffrn_detector_area_resol_mean 10.4508
_diffrn_measured_fraction_theta_full 0.996
_diffrn_measured_fraction_theta_max 0.996
_diffrn_measurement_device_type 'SuperNova, Dual, Cu at zero, Atlas'
_diffrn_measurement_method 'phi and omega scans'
_diffrn_radiation_monochromator mirror
_diffrn_radiation_source 'SuperNova (Cu) X-ray Source'
_diffrn_radiation_type 'Cu K\a'
_diffrn_radiation_wavelength 1.5418
_diffrn_reflns_av_R_equivalents 0.0242
_diffrn_reflns_av_sigmaI/netI 0.0463
_diffrn_reflns_limit_h_max 27
_diffrn_reflns_limit_h_min -27
_diffrn_reflns_limit_k_max 8
_diffrn_reflns_limit_k_min 9
_diffrn_reflns_limit_l_max 24
_diffrn_reflns_limit_l_min -24
_diffrn_reflns_number 16811
_diffrn_reflns_theta_full 76.48
_diffrn_reflns_theta_max 76.48
_diffrn_reflns_theta_min 4.22
_exptl_absorpt_coefficient_mu 45.733
_exptl_absorpt_correction_T_max 0.389
_exptl_absorpt_correction_T_min 0.059
_exptl_absorpt_correction_type analytical
_exptl_absorpt_process_details
;
CrysAlisPro, Oxford Diffraction Ltd.,
Version 1.171.34.44 (release 25-10-2010 CrysAlis171 .NET)
(compiled Oct 25 2010,18:11:34)
Analytical numeric absorption correction using a multifaceted crystal
            model based on expressions derived by R.C. Clark & J.S. Reid.
(Clark, R. C. & Reid, J. S. (1995). Acta Cryst. A51, 887-897)
;
_exptl_crystal_colour colorless
_exptl_crystal_density_diffrn 3.066
_exptl_crystal_density_method 'not measured'
_exptl_crystal_description prism
_exptl_crystal_F_000 2736
_exptl_crystal_size_max 0.1407
_exptl_crystal_size_mid 0.0866
_exptl_crystal_size_min 0.0322
_refine_diff_density_max 1.774
_refine_diff_density_min -1.651
_refine_diff_density_rms 0.208
_refine_ls_extinction_method none
_refine_ls_goodness_of_fit_ref 1.218
_refine_ls_hydrogen_treatment mixed
_refine_ls_matrix_type full
_refine_ls_number_parameters 214
_refine_ls_number_reflns 3414
_refine_ls_number_restraints 6
_refine_ls_restrained_S_all 1.217
_refine_ls_R_factor_all 0.0383
_refine_ls_R_factor_gt 0.0379
_refine_ls_shift/su_max 0.003
_refine_ls_shift/su_mean 0.000
_refine_ls_structure_factor_coef Fsqd
_refine_ls_weighting_details 'calc w=1/[\s^2^(Fo^2^)+(0.0192P)^2^+116.9254P] where P=(Fo^2^+2Fc^2^)/3'
_refine_ls_weighting_scheme calc
_refine_ls_wR_factor_gt 0.0904
_refine_ls_wR_factor_ref 0.0905
_reflns_number_gt 3400
_reflns_number_total 3414
_reflns_threshold_expression >2sigma(I)
_cod_data_source_file c6ra28197d2.cif
_cod_data_source_block vm829
_cod_original_cell_volume 3265.25(15)
_cod_original_sg_symbol_Hall '	-C 2yc '
_cod_original_sg_symbol_H-M 'C 2/c'
_cod_database_code 7227509

loop_
_symmetry_equiv_pos_as_xyz
'x, y, z'
'-x, y, -z+1/2'
'x+1/2, y+1/2, z'
'-x+1/2, y+1/2, -z+1/2'
'-x, -y, -z'
'x, -y, z-1/2'
'-x+1/2, -y+1/2, -z'
'x+1/2, -y+1/2, z-1/2'

loop_
_atom_site_label
_atom_site_type_symbol
_atom_site_fract_x
_atom_site_fract_y
_atom_site_fract_z
_atom_site_U_iso_or_equiv
_atom_site_adp_type
_atom_site_occupancy
_atom_site_symmetry_multiplicity
_atom_site_calc_flag
_atom_site_refinement_flags
I1 I 0.81294(2) 0.62570(6) -0.03399(3) 0.02390(13) Uani 1 1 d .
I2 I 0.9385(4) 0.1460(5) 0.0392(4) 0.0202(3) Uani 0.556(5) 1 d PD
Br2B Br 0.9423(8) 0.1668(9) 0.0454(9) 0.0202(3) Uani 0.444(5) 1 d PD
Ag1 Ag 0.64468(2) 0.19623(8) 0.10977(3) 0.02418(14) Uani 1 1 d .
Br2 Br 0.8978(6) 0.7969(14) 0.1707(6) 0.0244(8) Uani 0.556(5) 1 d PD
I2B I 0.8963(4) 0.8026(11) 0.1832(4) 0.0244(8) Uani 0.444(5) 1 d PD
Br1 Br 0.91933(3) 0.27283(10) 0.23729(4) 0.02028(17) Uani 1 1 d .
N13 N 0.6584(3) 0.5748(9) 0.1593(4) 0.0265(14) Uani 1 1 d .
O16 O 0.6628(3) 0.4511(8) 0.2021(3) 0.0382(15) Uani 1 1 d .
O14 O 0.7035(3) 0.6799(8) 0.1720(4) 0.0371(15) Uani 1 1 d .
C10 C 0.9247(3) 0.4904(10) 0.1065(4) 0.0180(14) Uani 1 1 d .
O15 O 0.6139(3) 0.5867(9) 0.1063(4) 0.0422(16) Uani 1 1 d .
O17 O 0.6942(3) 0.0291(9) 0.2175(3) 0.0376(15) Uani 1 1 d D
C11 C 0.9479(3) 0.6491(8) 0.1335(4) 0.0205(15) Uani 1 1 d D
C3 C 0.8061(3) 0.4742(9) 0.0489(4) 0.0175(14) Uani 1 1 d .
N1 N 0.7381(3) 0.3109(8) 0.0989(3) 0.0189(13) Uani 1 1 d .
C4 C 0.8596(3) 0.4321(9) 0.1036(4) 0.0168(14) Uani 1 1 d .
C9 C 0.9654(3) 0.3890(4) 0.0817(3) 0.0160(14) Uani 1 1 d D
C8 C 1.0264(3) 0.4485(9) 0.0840(4) 0.0170(14) Uani 1 1 d .
H8 H 1.0539 0.3768 0.0676 0.020 Uiso 1 1 calc R
N7 N 1.0462(3) 0.6023(9) 0.1087(3) 0.0202(13) Uani 1 1 d .
C5 C 0.8501(3) 0.3286(10) 0.1572(4) 0.0198(15) Uani 1 1 d .
C12 C 1.0090(4) 0.7029(10) 0.1333(4) 0.0218(15) Uani 1 1 d .
H12 H 1.0239 0.8131 0.1509 0.026 Uiso 1 1 calc R
C2 C 0.7462(3) 0.4120(9) 0.0483(4) 0.0167(14) Uani 1 1 d .
H2 H 0.7100 0.4428 0.0105 0.020 Uiso 1 1 calc R
C6 C 0.7888(3) 0.2696(10) 0.1523(4) 0.0175(14) Uani 1 1 d .
H6 H 0.7832 0.1974 0.1883 0.021 Uiso 1 1 calc R
H17A H 0.713(5) -0.081(6) 0.215(6) 0.04(3) Uiso 1 1 d D
H17B H 0.726(6) 0.05(2) 0.261(5) 0.12(7) Uiso 1 1 d D

loop_
_atom_site_aniso_label
_atom_site_aniso_U_11
_atom_site_aniso_U_22
_atom_site_aniso_U_33
_atom_site_aniso_U_23
_atom_site_aniso_U_13
_atom_site_aniso_U_12
I1 0.0233(2) 0.0219(2) 0.0304(3) 0.00326(19) 0.01394(19) 0.00263(18)
I2 0.0167(9) 0.0154(9) 0.0291(14) -0.0055(7) 0.0079(9) -0.0043(8)
Br2B 0.0167(9) 0.0154(9) 0.0291(14) -0.0055(7) 0.0079(9) -0.0043(8)
Ag1 0.0138(2) 0.0284(3) 0.0318(3) 0.0005(2) 0.0089(2) -0.0072(2)
Br2 0.0270(5) 0.0221(6) 0.031(3) -0.0117(13) 0.0187(13) -0.0043(3)
I2B 0.0270(5) 0.0221(6) 0.031(3) -0.0117(13) 0.0187(13) -0.0043(3)
Br1 0.0129(3) 0.0275(4) 0.0199(4) 0.0047(3) 0.0041(3) -0.0024(3)
N13 0.030(4) 0.021(3) 0.034(4) -0.003(3) 0.018(3) -0.001(3)
O16 0.054(4) 0.028(3) 0.041(4) 0.011(3) 0.028(3) 0.009(3)
O14 0.046(4) 0.030(3) 0.041(4) 0.000(3) 0.021(3) -0.010(3)
C10 0.016(3) 0.020(4) 0.020(3) 0.001(3) 0.008(3) -0.004(3)
O15 0.043(4) 0.038(4) 0.037(4) -0.005(3) -0.001(3) 0.008(3)
O17 0.040(4) 0.039(4) 0.033(3) 0.007(3) 0.009(3) -0.004(3)
C11 0.014(3) 0.025(4) 0.023(4) 0.002(3) 0.007(3) 0.001(3)
C3 0.018(3) 0.014(3) 0.025(4) -0.004(3) 0.012(3) 0.000(3)
N1 0.013(3) 0.020(3) 0.027(3) -0.006(3) 0.012(2) -0.006(2)
C4 0.015(3) 0.016(3) 0.021(3) -0.005(3) 0.007(3) -0.001(3)
C9 0.013(3) 0.020(4) 0.016(3) -0.001(3) 0.006(3) -0.003(3)
C8 0.014(3) 0.015(3) 0.022(3) 0.000(3) 0.005(3) -0.004(3)
N7 0.012(3) 0.029(3) 0.020(3) 0.001(3) 0.005(2) -0.005(2)
C5 0.017(3) 0.022(4) 0.024(4) -0.005(3) 0.010(3) -0.002(3)
C12 0.019(3) 0.022(4) 0.025(4) 0.001(3) 0.007(3) -0.007(3)
C2 0.012(3) 0.019(3) 0.021(3) -0.003(3) 0.007(3) -0.003(3)
C6 0.017(3) 0.019(3) 0.019(3) 0.003(3) 0.009(3) 0.000(3)

loop_
_atom_type_symbol
_atom_type_description
_atom_type_scat_dispersion_real
_atom_type_scat_dispersion_imag
_atom_type_scat_source
C C 0.0181 0.0091 'International Tables Vol C Tables 4.2.6.8 and 6.1.1.4'
H H 0.0000 0.0000 'International Tables Vol C Tables 4.2.6.8 and 6.1.1.4'
N N 0.0311 0.0180 'International Tables Vol C Tables 4.2.6.8 and 6.1.1.4'
O O 0.0492 0.0322 'International Tables Vol C Tables 4.2.6.8 and 6.1.1.4'
Br Br -0.6763 1.2805 'International Tables Vol C Tables 4.2.6.8 and 6.1.1.4'
Ag Ag 0.1306 4.2820 'International Tables Vol C Tables 4.2.6.8 and 6.1.1.4'
I I -0.3257 6.8362 'International Tables Vol C Tables 4.2.6.8 and 6.1.1.4'

loop_
_geom_angle_atom_site_label_1
_geom_angle_atom_site_label_2
_geom_angle_atom_site_label_3
_geom_angle
_geom_angle_site_symmetry_1
_geom_angle_site_symmetry_3
C3 I1 Ag1 91.67(19) . 7_655
C9 I2 Ag1 92.3(3) . 7_655
N7 Ag1 N1 173.0(2) 3_445 .
N7 Ag1 O17 90.5(2) 3_445 .
N1 Ag1 O17 96.5(2) . .
N7 Ag1 I1 98.68(17) 3_445 7_655
N1 Ag1 I1 82.50(15) . 7_655
O17 Ag1 I1 83.29(17) . 7_655
N7 Ag1 I2 80.8(2) 3_445 7_655
N1 Ag1 I2 92.3(2) . 7_655
O17 Ag1 I2 169.13(18) . 7_655
I1 Ag1 I2 91.62(9) 7_655 7_655
O15 N13 O14 120.7(8) . .
O15 N13 O16 121.7(8) . .
O14 N13 O16 117.5(7) . .
C11 C10 C9 116.5(5) . .
C11 C10 C4 121.8(6) . .
C9 C10 C4 121.7(6) . .
Ag1 O17 H17A 120(7) . .
Ag1 O17 H17B 135(10) . .
H17A O17 H17B 91(10) . .
C10 C11 C12 120.4(5) . .
C10 C11 Br2 120.6(7) . .
C12 C11 Br2 119.0(7) . .
C10 C11 I2B 120.6(6) . .
C12 C11 I2B 118.8(6) . .
C4 C3 C2 119.9(7) . .
C4 C3 I1 121.3(5) . .
C2 C3 I1 118.8(5) . .
C6 N1 C2 118.7(6) . .
C6 N1 Ag1 112.7(5) . .
C2 N1 Ag1 128.5(5) . .
C3 C4 C5 117.1(6) . .
C3 C4 C10 122.6(7) . .
C5 C4 C10 120.4(6) . .
C10 C9 C8 120.5(4) . .
C10 C9 Br2B 122.1(7) . .
C8 C9 Br2B 117.4(7) . .
C10 C9 I2 121.8(5) . .
C8 C9 I2 117.7(5) . .
N7 C8 C9 121.2(6) . .
N7 C8 H8 119.4 . .
C9 C8 H8 119.4 . .
C8 N7 C12 120.3(6) . .
C8 N7 Ag1 120.2(5) . 3
C12 N7 Ag1 119.5(5) . 3
C6 C5 C4 119.6(7) . .
C6 C5 Br1 119.7(6) . .
C4 C5 Br1 120.7(5) . .
N7 C12 C11 121.1(6) . .
N7 C12 H12 119.5 . .
C11 C12 H12 119.5 . .
N1 C2 C3 122.4(7) . .
N1 C2 H2 118.8 . .
C3 C2 H2 118.8 . .
N1 C6 C5 122.3(7) . .
N1 C6 H6 118.8 . .
C5 C6 H6 118.8 . .

loop_
_geom_bond_atom_site_label_1
_geom_bond_atom_site_label_2
_geom_bond_distance
_geom_bond_site_symmetry_2
I1 C3 2.074(7) .
I1 Ag1 3.2099(8) 7_655
I2 C9 2.0898(10) .
I2 Ag1 3.236(8) 7_655
Br2B C9 1.8900(10) .
Ag1 N7 2.277(6) 3_445
Ag1 N1 2.305(6) .
Ag1 O17 2.474(7) .
Ag1 I1 3.2099(8) 7_655
Ag1 I2 3.236(8) 7_655
Br2 C11 1.8900(10) .
I2B C11 2.0900(10) .
Br1 C5 1.900(8) .
N13 O15 1.211(9) .
N13 O14 1.253(9) .
N13 O16 1.274(9) .
C10 C11 1.386(10) .
C10 C9 1.390(9) .
C10 C4 1.484(9) .
O17 H17A 0.9600(11) .
O17 H17B 0.9600(11) .
C11 C12 1.408(9) .
C3 C4 1.384(10) .
C3 C2 1.399(9) .
N1 C6 1.332(9) .
N1 C2 1.335(10) .
C4 C5 1.405(10) .
C9 C8 1.404(9) .
C8 N7 1.322(10) .
C8 H8 0.9500 .
N7 C12 1.327(10) .
N7 Ag1 2.277(6) 3
C5 C6 1.396(10) .
C12 H12 0.9500 .
C2 H2 0.9500 .
C6 H6 0.9500 .

loop_
_geom_torsion_atom_site_label_1
_geom_torsion_atom_site_label_2
_geom_torsion_atom_site_label_3
_geom_torsion_atom_site_label_4
_geom_torsion
_geom_torsion_site_symmetry_1
_geom_torsion_site_symmetry_4
C9 C10 C11 C12 1.7(11) . .
C4 C10 C11 C12 -177.8(7) . .
C9 C10 C11 Br2 -178.7(7) . .
C4 C10 C11 Br2 1.8(11) . .
C9 C10 C11 I2B -172.8(6) . .
C4 C10 C11 I2B 7.7(10) . .
Ag1 I1 C3 C4 81.6(6) 7_655 .
Ag1 I1 C3 C2 -97.5(5) 7_655 .
O17 Ag1 N1 C6 -4.4(5) . .
I1 Ag1 N1 C6 -86.7(5) 7_655 .
I2 Ag1 N1 C6 -178.0(5) 7_655 .
O17 Ag1 N1 C2 177.1(6) . .
I1 Ag1 N1 C2 94.8(6) 7_655 .
I2 Ag1 N1 C2 3.4(6) 7_655 .
C2 C3 C4 C5 -0.8(10) . .
I1 C3 C4 C5 -179.9(5) . .
C2 C3 C4 C10 178.5(7) . .
I1 C3 C4 C10 -0.5(10) . .
C11 C10 C4 C3 85.1(9) . .
C9 C10 C4 C3 -94.4(9) . .
C11 C10 C4 C5 -95.6(9) . .
C9 C10 C4 C5 84.9(9) . .
C11 C10 C9 C8 -0.5(10) . .
C4 C10 C9 C8 179.0(7) . .
C11 C10 C9 Br2B 178.3(8) . .
C4 C10 C9 Br2B -2.2(12) . .
C11 C10 C9 I2 179.9(6) . .
C4 C10 C9 I2 -0.6(10) . .
Ag1 I2 C9 C10 79.3(6) 7_655 .
Ag1 I2 C9 C8 -100.3(6) 7_655 .
C10 C9 C8 N7 -1.1(11) . .
Br2B C9 C8 N7 -179.9(8) . .
I2 C9 C8 N7 178.6(6) . .
C9 C8 N7 C12 1.3(11) . .
C9 C8 N7 Ag1 -178.8(5) . 3
C3 C4 C5 C6 1.7(10) . .
C10 C4 C5 C6 -177.6(7) . .
C3 C4 C5 Br1 -176.7(5) . .
C10 C4 C5 Br1 4.0(10) . .
C8 N7 C12 C11 -0.1(11) . .
Ag1 N7 C12 C11 -179.9(5) 3 .
C10 C11 C12 N7 -1.5(12) . .
Br2 C11 C12 N7 178.9(7) . .
I2B C11 C12 N7 173.1(6) . .
C6 N1 C2 C3 0.8(11) . .
Ag1 N1 C2 C3 179.3(5) . .
C4 C3 C2 N1 -0.5(11) . .
I1 C3 C2 N1 178.6(5) . .
C2 N1 C6 C5 0.2(11) . .
Ag1 N1 C6 C5 -178.5(6) . .
C4 C5 C6 N1 -1.5(11) . .
Br1 C5 C6 N1 177.0(6) . .
